data_4004086
loop_
_publ_author_name
'Delacotte, C.'
'Pomelova, T.A.'
'Stephant, T.'
'Guizouarn, T.'
'Cordier, S.'
'Naumov, N.G.'
'Lemoine, P.'

_publ_section_title
;
 'NaGdS2: a promising sulfide for cryogenic magnetic cooling'
;
_journal_issue 4
_journal_name_full 'Chemistry of Materials'
_journal_page_first 1829
_journal_page_last 1837
_journal_paper_doi 10.1021/acs.chemmater.1c04105
_journal_volume 34
_journal_year 2022
_chemical_formula_moiety 'Gd10 S19'
_chemical_formula_structural Gd10S19
_chemical_formula_sum 'Gd10 S19'
_chemical_formula_weight 2181.754
_space_group_IT_number 86
_space_group_name_Hall '-P 4bc'
_space_group_name_H-M_alt 'P 42/n :2'
_symmetry_cell_setting tetragonal
_symmetry_space_group_name_Hall '-P 4bc'
_symmetry_space_group_name_H-M 'P 42/n :2'
_cell_angle_alpha 90.0000
_cell_angle_beta 90.0000
_cell_angle_gamma 90.0000
_cell_formula_units_Z 2
_cell_length_a 8.7147(2)
_cell_length_b 8.7147(2)
_cell_length_c 15.8569(5)
_cell_measurement_temperature 293(2)
_cell_volume 1204.27(5)
_computing_structure_refinement FULLPROF
_diffrn_ambient_temperature 293(3)
_diffrn_detector 'see experimental section'
_diffrn_detector_area_resol_mean 'see experimental section'
_diffrn_detector_type 'see experimental section'
_diffrn_measurement_device_type 'see experimental section'
_diffrn_measurement_method 'see experimental section'
_diffrn_radiation_monochromator 'see experimental section'
_diffrn_radiation_type X-ray
_diffrn_source 'Laboratory diffractometer'
_diffrn_source_target Cu
_pd_meas_2theta_range_inc 0.019654
_pd_meas_2theta_range_max 79.94070
_pd_meas_2theta_range_min 5.00000
_pd_meas_number_of_points 3814
_pd_proc_2theta_range_inc 0.019654
_pd_proc_2theta_range_max 79.7894
_pd_proc_2theta_range_min 4.8487
_pd_proc_ls_prof_R_factor 5.0951
_pd_proc_ls_prof_wR_expected 5.7150
_pd_proc_ls_prof_wR_factor 6.4893
_pd_proc_wavelength 1.540560
_refine_ls_number_parameters 4
_refine_ls_number_reflns 424
_refine_ls_number_restraints 0
_refine_ls_R_I_factor 10.0431
_cod_data_source_file Gd10S19.cif
_cod_data_source_block Gd10S19
_cod_depositor_comments
;
The following automatic conversions were performed:

data item '_symmetry_cell_setting' value 'Tetragonal' was changed to
'tetragonal' in accordance with the built-in table derived from the
CIF Core dictionary named 'cif_core.dic' version 2.4.5 last updated
on 2014-11-21.

Automatic conversion script
Id: cif_fix_values 8738 2021-04-28 16:35:53Z antanas 
;
_cod_original_cell_volume 1204.28(5)
_cod_original_sg_symbol_H-M 'P 42/n'
_cod_database_code 4004086
_pd_proc_ls_prof_cr_factor 44.3599
_pd_proc_ls_prof_cwr_factor 25.5651
_pd_proc_ls_prof_cwr_expected 22.5148
_pd_proc_ls_prof_chi2 1.2893
_pd_proc_ls_prof_echi2 1.3080

loop_
_symmetry_equiv_pos_as_xyz
x,y,z
-y,x+1/2,z+1/2
-x+1/2,-y+1/2,z
y+1/2,-x,z+1/2
-x,-y,-z
y,-x+1/2,-z+1/2
x+1/2,y+1/2,-z
-y+1/2,x,-z+1/2

loop_
_atom_site_label
_atom_site_fract_x
_atom_site_fract_y
_atom_site_fract_z
_atom_site_U_iso_or_equiv
_atom_site_occupancy
_atom_site_adp_type
_atom_site_type_symbol
Gd1 0.25000 0.75000 0.61902 0.00380 1.00000 Uiso Gd
Gd2 0.44895 0.14889 0.11685 0.00380 0.96851 Uiso Gd
Gd3 0.44911 0.15426 0.60701 0.00380 0.90174 Uiso Gd
S1 0.25000 0.75000 0.43876 0.00380 1.00982 Uiso S
S2 0.44954 0.15046 0.42162 0.00380 1.00982 Uiso S
S3 0.45617 0.14282 0.93936 0.00380 1.00982 Uiso S
S4 0.75000 0.75000 0.75000 0.00380 1.00982 Uiso S
S5 0.02591 0.86070 0.24578 0.00380 1.00982 Uiso S
S6 0.08946 0.91267 0.74117 0.00380 1.00982 Uiso S
